data_7004802
loop_
_publ_author_name
'Zhao, Shu-Bin'
'Liu, Guo-hui'
'Song, Datong'
'Wang, Suning'

_publ_section_title
;
 Impact of the linker groups in bis(7-azaindol-1-yl) chelate ligands on
 structures and stability of Pt(N,N-L)R2 complexes
;
_journal_issue 48
_journal_name_full 'Dalton Transactions'
_journal_page_first 6953
_journal_page_last 6965
_journal_paper_doi 10.1039/b813501k
_journal_year 2008
_chemical_formula_sum 'C32 H24 N4 Pt'
_chemical_formula_weight 659.64
_chemical_name_systematic
;
?
;
_space_group_IT_number 2
_symmetry_cell_setting triclinic
_symmetry_space_group_name_Hall '-P 1'
_symmetry_space_group_name_H-M 'P -1'
_atom_sites_solution_hydrogens geom
_atom_sites_solution_primary direct
_atom_sites_solution_secondary difmap
_audit_creation_method SHELXL-97
_cell_angle_alpha 103.297(4)
_cell_angle_beta 96.241(4)
_cell_angle_gamma 115.883(3)
_cell_formula_units_Z 2
_cell_length_a 10.778(2)
_cell_length_b 9.984(2)
_cell_length_c 13.777(3)
_cell_measurement_temperature 298(2)
_cell_volume 1260.5(4)
_computing_cell_refinement 'Bruker SMART'
_computing_data_collection 'Bruker SMART'
_computing_data_reduction 'Bruker SHELXTL'
_computing_molecular_graphics 'Bruker SHELXTL'
_computing_publication_material 'Bruker SHELXTL'
_computing_structure_refinement 'SHELXL-97 (Sheldrick, 1997)'
_computing_structure_solution 'SHELXS-97 (Sheldrick, 1990)'
_diffrn_ambient_temperature 298(2)
_diffrn_measured_fraction_theta_full 0.992
_diffrn_measured_fraction_theta_max 0.992
_diffrn_measurement_device_type 'CCD area detector'
_diffrn_measurement_method 'phi and omega scans'
_diffrn_radiation_monochromator graphite
_diffrn_radiation_source 'fine-focus sealed tube'
_diffrn_radiation_type MoK\a
_diffrn_radiation_wavelength 0.71073
_diffrn_reflns_av_R_equivalents 0.0977
_diffrn_reflns_av_sigmaI/netI 0.0736
_diffrn_reflns_limit_h_max 12
_diffrn_reflns_limit_h_min -13
_diffrn_reflns_limit_k_max 12
_diffrn_reflns_limit_k_min -12
_diffrn_reflns_limit_l_max 16
_diffrn_reflns_limit_l_min -16
_diffrn_reflns_number 8109
_diffrn_reflns_theta_full 26.00
_diffrn_reflns_theta_max 26.00
_diffrn_reflns_theta_min 1.56
_exptl_absorpt_coefficient_mu 5.595
_exptl_absorpt_correction_T_max 0.2846
_exptl_absorpt_correction_T_min 0.2131
_exptl_absorpt_correction_type multi-scan
_exptl_crystal_colour brown
_exptl_crystal_density_diffrn 1.738
_exptl_crystal_density_method 'not measured'
_exptl_crystal_description block
_exptl_crystal_F_000 644
_exptl_crystal_size_max 0.40
_exptl_crystal_size_mid 0.40
_exptl_crystal_size_min 0.30
_refine_diff_density_max 3.384
_refine_diff_density_min -2.846
_refine_diff_density_rms 0.322
_refine_ls_extinction_method none
_refine_ls_goodness_of_fit_ref 1.092
_refine_ls_hydrogen_treatment constr
_refine_ls_matrix_type full
_refine_ls_number_parameters 334
_refine_ls_number_reflns 4909
_refine_ls_number_restraints 0
_refine_ls_restrained_S_all 1.092
_refine_ls_R_factor_all 0.0791
_refine_ls_R_factor_gt 0.0775
_refine_ls_shift/su_max 0.000
_refine_ls_shift/su_mean 0.000
_refine_ls_structure_factor_coef Fsqd
_refine_ls_weighting_details 'calc w=1/[\s^2^(Fo^2^)+(0.1730P)^2^+0.0000P] where P=(Fo^2^+2Fc^2^)/3'
_refine_ls_weighting_scheme calc
_refine_ls_wR_factor_gt 0.2071
_refine_ls_wR_factor_ref 0.2089
_reflns_number_gt 4587
_reflns_number_total 4909
_reflns_threshold_expression >2sigma(I)
_cod_data_source_file b813501k.txt
_cod_data_source_block sdt36
_cod_depositor_comments
;
The following automatic conversions were performed:
'_symmetry_cell_setting' value 'Triclinic' changed to 'triclinic'
according to '/home/saulius/struct/CIF-dictionaries/cif_core.dic'
dictionary named 'cif_core.dic' version 2.4.1 from
2010-06-29.

'_exptl_absorpt_correction_type' value 'Multi-scan' changed
to 'multi-scan' according to
'/home/saulius/struct/CIF-dictionaries/cif_core.dic' dictionary named
'cif_core.dic' version 2.4.1 from 2010-06-29.

Automatic conversion script
Id: cif_fix_enum 1527 2010-12-29 10:47:43Z saulius 
;
_cod_original_cell_volume 1260.4(4)
_cod_original_sg_symbol_H-M P-1
_cod_database_code 7004802

loop_
_symmetry_equiv_pos_as_xyz
'x, y, z'
'-x, -y, -z'

loop_
_atom_site_label
_atom_site_type_symbol
_atom_site_fract_x
_atom_site_fract_y
_atom_site_fract_z
_atom_site_U_iso_or_equiv
_atom_site_adp_type
_atom_site_occupancy
_atom_site_symmetry_multiplicity
_atom_site_calc_flag
_atom_site_refinement_flags
_atom_site_disorder_assembly
_atom_site_disorder_group
Pt1 Pt 0.53016(3) 0.72411(3) 0.19734(2) 0.0338(2) Uani 1 1 d . . .
N1 N 0.8842(10) 1.0063(10) 0.3186(7) 0.0468(19) Uani 1 1 d . . .
N2 N 0.7331(10) 0.8064(11) 0.1571(7) 0.0412(19) Uani 1 1 d . . .
N3 N 0.4761(9) 1.0610(9) 0.2146(6) 0.0419(17) Uani 1 1 d . . .
N4 N 0.4393(9) 0.8114(11) 0.0957(6) 0.0363(17) Uani 1 1 d . . .
C1 C 1.0233(12) 1.0634(13) 0.3727(10) 0.057(3) Uani 1 1 d . . .
H1A H 1.0651 1.1356 0.4381 0.069 Uiso 1 1 calc R . .
C2 C 1.0898(11) 0.9958(15) 0.3136(10) 0.061(3) Uani 1 1 d . . .
H2A H 1.1827 1.0140 0.3318 0.073 Uiso 1 1 calc R . .
C3 C 0.9884(12) 0.8936(14) 0.2201(10) 0.056(3) Uani 1 1 d . . .
C4 C 0.9869(13) 0.7942(16) 0.1309(10) 0.060(3) Uani 1 1 d . . .
H4A H 1.0674 0.7841 0.1232 0.072 Uiso 1 1 calc R . .
C5 C 0.8626(14) 0.7092(15) 0.0527(9) 0.057(3) Uani 1 1 d . . .
H5A H 0.8614 0.6489 -0.0103 0.068 Uiso 1 1 calc R . .
C6 C 0.7404(13) 0.7159(14) 0.0702(8) 0.045(2) Uani 1 1 d . . .
H6A H 0.6575 0.6538 0.0184 0.054 Uiso 1 1 calc R . .
C7 C 0.8620(11) 0.8990(12) 0.2271(8) 0.044(2) Uani 1 1 d . . .
C8 C 0.4132(12) 1.1551(12) 0.2101(8) 0.048(2) Uani 1 1 d . . .
H8A H 0.4320 1.2430 0.2633 0.058 Uiso 1 1 calc R . .
C9 C 0.3227(13) 1.1037(13) 0.1199(9) 0.053(3) Uani 1 1 d . . .
H9A H 0.2700 1.1495 0.0991 0.064 Uiso 1 1 calc R . .
C10 C 0.3213(12) 0.9651(13) 0.0606(9) 0.044(2) Uani 1 1 d . . .
C11 C 0.2445(13) 0.8535(14) -0.0346(8) 0.052(2) Uani 1 1 d . . .
H11A H 0.1762 0.8616 -0.0767 0.063 Uiso 1 1 calc R . .
C12 C 0.2728(13) 0.7326(14) -0.0640(8) 0.055(3) Uani 1 1 d . . .
H12A H 0.2262 0.6596 -0.1289 0.066 Uiso 1 1 calc R . .
C13 C 0.3690(12) 0.7148(12) -0.0003(8) 0.047(2) Uani 1 1 d . . .
H13A H 0.3861 0.6312 -0.0252 0.057 Uiso 1 1 calc R . .
C14 C 0.4188(10) 0.9402(11) 0.1224(7) 0.0371(19) Uani 1 1 d . . .
C15 C 0.6769(15) 1.1383(17) 0.4742(9) 0.068(3) Uani 1 1 d . . .
H15A H 0.6753 1.1722 0.5427 0.081 Uiso 1 1 calc R . .
C16 C 0.7800(14) 1.1036(16) 0.4522(10) 0.058(3) Uani 1 1 d . . .
H16A H 0.8469 1.1104 0.5044 0.070 Uiso 1 1 calc R . .
C17 C 0.7851(12) 1.0570(12) 0.3491(8) 0.046(2) Uani 1 1 d . . .
C18 C 0.6929(10) 1.0599(10) 0.2734(7) 0.0406(19) Uani 1 1 d . . .
H18A H 0.7060 1.0457 0.2069 0.049 Uiso 1 1 calc R . .
C19 C 0.5815(12) 1.0838(10) 0.2955(7) 0.043(2) Uani 1 1 d . . .
C20 C 0.5731(14) 1.1252(14) 0.3984(9) 0.059(3) Uani 1 1 d . . .
H20A H 0.4993 1.1433 0.4151 0.071 Uiso 1 1 calc R . .
C21 C 0.3410(9) 0.6131(11) 0.2266(7) 0.0321(18) Uani 1 1 d . . .
C22 C 0.2483(12) 0.6781(12) 0.2459(8) 0.047(2) Uani 1 1 d . . .
H22A H 0.2764 0.7802 0.2453 0.056 Uiso 1 1 calc R . .
C23 C 0.1193(13) 0.5947(17) 0.2652(12) 0.062(3) Uani 1 1 d . . .
H23A H 0.0618 0.6413 0.2770 0.074 Uiso 1 1 calc R . .
C24 C 0.0715(14) 0.4414(15) 0.2676(11) 0.062(3) Uani 1 1 d . . .
H24A H -0.0144 0.3877 0.2841 0.074 Uiso 1 1 calc R . .
C25 C 0.1543(12) 0.3720(13) 0.2450(10) 0.059(3) Uani 1 1 d . . .
H25A H 0.1216 0.2676 0.2414 0.071 Uiso 1 1 calc R . .
C26 C 0.2867(11) 0.4565(12) 0.2275(8) 0.047(2) Uani 1 1 d . . .
H26A H 0.3424 0.4078 0.2158 0.056 Uiso 1 1 calc R . .
C27 C 0.6116(11) 0.6519(11) 0.2985(8) 0.0348(19) Uani 1 1 d . . .
C28 C 0.5879(12) 0.6709(13) 0.3971(8) 0.050(2) Uani 1 1 d . . .
H28A H 0.5283 0.7129 0.4140 0.060 Uiso 1 1 calc R . .
C29 C 0.6493(12) 0.6300(13) 0.4711(8) 0.052(2) Uani 1 1 d . . .
H29A H 0.6377 0.6537 0.5378 0.062 Uiso 1 1 calc R . .
C30 C 0.7261(13) 0.5555(13) 0.4465(9) 0.055(3) Uani 1 1 d . . .
H30A H 0.7643 0.5240 0.4950 0.067 Uiso 1 1 calc R . .
C31 C 0.7468(15) 0.5270(16) 0.3483(12) 0.058(3) Uani 1 1 d . . .
H31A H 0.7986 0.4752 0.3303 0.069 Uiso 1 1 calc R . .
C32 C 0.6913(13) 0.5749(13) 0.2767(9) 0.050(2) Uani 1 1 d . . .
H32A H 0.7075 0.5551 0.2112 0.060 Uiso 1 1 calc R . .

loop_
_atom_site_aniso_label
_atom_site_aniso_U_11
_atom_site_aniso_U_22
_atom_site_aniso_U_33
_atom_site_aniso_U_23
_atom_site_aniso_U_13
_atom_site_aniso_U_12
Pt1 0.0334(3) 0.0267(3) 0.0380(3) 0.00966(17) 0.00694(17) 0.01226(19)
N1 0.044(5) 0.039(4) 0.051(5) 0.016(4) 0.008(4) 0.014(4)
N2 0.038(4) 0.034(4) 0.044(4) 0.014(3) 0.008(3) 0.010(3)
N3 0.056(5) 0.031(4) 0.043(4) 0.008(3) 0.011(3) 0.027(4)
N4 0.037(4) 0.039(4) 0.036(4) 0.012(3) 0.008(3) 0.020(4)
C1 0.039(5) 0.046(6) 0.066(7) 0.019(5) -0.006(5) 0.006(5)
C2 0.030(5) 0.063(7) 0.083(8) 0.041(6) 0.002(5) 0.011(5)
C3 0.047(6) 0.059(7) 0.068(7) 0.039(6) 0.021(5) 0.021(5)
C4 0.052(7) 0.069(8) 0.078(8) 0.039(6) 0.035(6) 0.032(6)
C5 0.062(7) 0.065(7) 0.059(6) 0.033(6) 0.030(5) 0.034(6)
C6 0.053(6) 0.054(6) 0.036(5) 0.022(4) 0.013(4) 0.028(5)
C7 0.038(5) 0.041(5) 0.056(5) 0.026(4) 0.010(4) 0.016(4)
C8 0.052(6) 0.036(5) 0.053(6) 0.010(4) 0.013(5) 0.020(5)
C9 0.069(7) 0.045(5) 0.064(6) 0.027(5) 0.023(5) 0.036(5)
C10 0.042(5) 0.039(5) 0.053(6) 0.022(4) 0.013(4) 0.017(4)
C11 0.055(7) 0.058(6) 0.045(5) 0.021(5) 0.013(5) 0.026(6)
C12 0.066(7) 0.051(6) 0.038(5) 0.006(4) -0.004(5) 0.025(5)
C13 0.057(6) 0.035(5) 0.042(5) 0.009(4) 0.005(4) 0.018(5)
C14 0.034(5) 0.032(4) 0.044(5) 0.014(4) 0.012(4) 0.013(4)
C15 0.078(9) 0.086(9) 0.040(6) 0.012(6) 0.006(5) 0.046(8)
C16 0.050(7) 0.063(8) 0.046(6) 0.016(5) -0.004(5) 0.018(6)
C17 0.044(5) 0.035(5) 0.051(5) 0.014(4) 0.006(4) 0.013(4)
C18 0.040(5) 0.026(4) 0.049(5) 0.013(4) 0.013(4) 0.009(4)
C19 0.062(6) 0.025(4) 0.039(4) 0.008(3) 0.011(4) 0.021(4)
C20 0.062(7) 0.047(6) 0.060(7) 0.005(5) 0.012(5) 0.025(5)
C21 0.016(4) 0.032(4) 0.035(4) 0.007(3) 0.001(3) 0.004(3)
C22 0.057(6) 0.043(5) 0.053(5) 0.021(4) 0.016(5) 0.031(5)
C23 0.044(6) 0.063(8) 0.089(9) 0.034(7) 0.016(6) 0.029(6)
C24 0.052(7) 0.049(6) 0.082(8) 0.029(6) 0.021(6) 0.016(5)
C25 0.042(6) 0.038(5) 0.082(8) 0.025(5) 0.015(5) 0.004(5)
C26 0.043(5) 0.040(5) 0.062(6) 0.021(4) 0.016(5) 0.021(4)
C27 0.034(5) 0.027(4) 0.046(5) 0.011(4) 0.010(4) 0.017(4)
C28 0.044(6) 0.052(6) 0.047(5) 0.015(4) 0.010(4) 0.018(5)
C29 0.045(6) 0.045(5) 0.049(5) 0.016(4) 0.008(4) 0.008(5)
C30 0.053(6) 0.049(6) 0.055(6) 0.023(5) -0.003(5) 0.015(5)
C31 0.057(7) 0.056(7) 0.079(8) 0.031(6) 0.015(6) 0.038(6)
C32 0.052(6) 0.045(6) 0.063(6) 0.024(5) 0.015(5) 0.028(5)

loop_
_atom_type_symbol
_atom_type_description
_atom_type_scat_dispersion_real
_atom_type_scat_dispersion_imag
_atom_type_scat_source
C C 0.0033 0.0016 'International Tables Vol C Tables 4.2.6.8 and 6.1.1.4'
H H 0.0000 0.0000 'International Tables Vol C Tables 4.2.6.8 and 6.1.1.4'
N N 0.0061 0.0033 'International Tables Vol C Tables 4.2.6.8 and 6.1.1.4'
Pt Pt -1.7033 8.3905 'International Tables Vol C Tables 4.2.6.8 and 6.1.1.4'

loop_
_geom_angle_atom_site_label_1
_geom_angle_atom_site_label_2
_geom_angle_atom_site_label_3
_geom_angle
_geom_angle_site_symmetry_1
_geom_angle_site_symmetry_3
_geom_angle_publ_flag
C21 Pt1 C27 89.3(4) . . ?
C21 Pt1 N2 170.4(4) . . ?
C27 Pt1 N2 86.1(4) . . ?
C21 Pt1 N4 89.2(4) . . ?
C27 Pt1 N4 176.3(3) . . ?
N2 Pt1 N4 95.9(3) . . ?
C7 N1 C1 107.5(10) . . ?
C7 N1 C17 125.8(9) . . ?
C1 N1 C17 126.6(10) . . ?
C6 N2 C7 113.2(10) . . ?
C6 N2 Pt1 116.9(7) . . ?
C7 N2 Pt1 124.3(7) . . ?
C8 N3 C14 107.6(8) . . ?
C8 N3 C19 127.1(8) . . ?
C14 N3 C19 125.3(8) . . ?
C13 N4 C14 114.1(9) . . ?
C13 N4 Pt1 117.1(7) . . ?
C14 N4 Pt1 127.3(7) . . ?
C2 C1 N1 109.4(11) . . ?
C1 C2 C3 106.7(10) . . ?
C4 C3 C7 117.2(11) . . ?
C4 C3 C2 135.6(12) . . ?
C7 C3 C2 107.2(11) . . ?
C3 C4 C5 118.9(12) . . ?
C6 C5 C4 119.1(11) . . ?
N2 C6 C5 124.9(11) . . ?
N1 C7 N2 124.5(10) . . ?
N1 C7 C3 109.1(10) . . ?
N2 C7 C3 126.2(11) . . ?
C9 C8 N3 111.3(9) . . ?
C8 C9 C10 107.3(10) . . ?
C11 C10 C14 117.7(10) . . ?
C11 C10 C9 135.4(11) . . ?
C14 C10 C9 106.7(10) . . ?
C12 C11 C10 117.7(10) . . ?
C11 C12 C13 121.8(10) . . ?
N4 C13 C12 123.8(10) . . ?
N4 C14 N3 128.3(9) . . ?
N4 C14 C10 124.4(9) . . ?
N3 C14 C10 107.1(9) . . ?
C16 C15 C20 122.1(12) . . ?
C15 C16 C17 119.0(11) . . ?
C18 C17 C16 119.8(11) . . ?
C18 C17 N1 117.7(9) . . ?
C16 C17 N1 122.5(10) . . ?
C19 C18 C17 120.3(9) . . ?
C18 C19 N3 119.2(8) . . ?
C18 C19 C20 119.3(10) . . ?
N3 C19 C20 121.5(10) . . ?
C15 C20 C19 118.7(12) . . ?
C26 C21 C22 114.3(8) . . ?
C26 C21 Pt1 120.7(7) . . ?
C22 C21 Pt1 125.0(8) . . ?
C23 C22 C21 121.9(10) . . ?
C22 C23 C24 121.7(12) . . ?
C25 C24 C23 118.4(12) . . ?
C24 C25 C26 120.4(11) . . ?
C25 C26 C21 123.3(10) . . ?
C32 C27 C28 114.7(10) . . ?
C32 C27 Pt1 123.8(8) . . ?
C28 C27 Pt1 121.5(8) . . ?
C29 C28 C27 122.9(11) . . ?
C30 C29 C28 120.1(11) . . ?
C29 C30 C31 119.0(10) . . ?
C32 C31 C30 120.4(12) . . ?
C31 C32 C27 122.5(12) . . ?

loop_
_geom_bond_atom_site_label_1
_geom_bond_atom_site_label_2
_geom_bond_distance
_geom_bond_site_symmetry_2
_geom_bond_publ_flag
Pt1 C21 1.990(9) . ?
Pt1 C27 1.996(10) . ?
Pt1 N2 2.161(9) . ?
Pt1 N4 2.165(8) . ?
N1 C7 1.373(15) . ?
N1 C1 1.394(14) . ?
N1 C17 1.429(15) . ?
N2 C6 1.358(15) . ?
N2 C7 1.375(14) . ?
N3 C8 1.385(13) . ?
N3 C14 1.387(12) . ?
N3 C19 1.402(13) . ?
N4 C13 1.345(13) . ?
N4 C14 1.374(13) . ?
C1 C2 1.39(2) . ?
C2 C3 1.418(18) . ?
C3 C4 1.384(19) . ?
C3 C7 1.400(16) . ?
C4 C5 1.397(18) . ?
C5 C6 1.391(17) . ?
C8 C9 1.329(17) . ?
C9 C10 1.429(15) . ?
C10 C11 1.391(17) . ?
C10 C14 1.422(15) . ?
C11 C12 1.356(17) . ?
C12 C13 1.382(16) . ?
C15 C16 1.34(2) . ?
C15 C20 1.384(18) . ?
C16 C17 1.404(17) . ?
C17 C18 1.375(14) . ?
C18 C19 1.374(15) . ?
C19 C20 1.407(15) . ?
C21 C26 1.413(14) . ?
C21 C22 1.427(14) . ?
C22 C23 1.367(17) . ?
C23 C24 1.396(18) . ?
C24 C25 1.369(19) . ?
C25 C26 1.386(15) . ?
C27 C32 1.394(15) . ?
C27 C28 1.395(15) . ?
C28 C29 1.387(16) . ?
C29 C30 1.355(18) . ?
C30 C31 1.380(19) . ?
C31 C32 1.378(17) . ?
